data_4069706
loop_
_publ_author_name
'Schmidt, Sarah'
'Gondzik, Sebastian'
'Schulz, Stephan'
'Bl\"aser, Dieter'
'Boese, Roland'

_publ_section_title
;
 Zinc Carbodiimide Cluster Complexes: Synthesis, X-ray Crystal Structures,
 and Reaction Mechanism
;
_journal_issue 15
_journal_name_full Organometallics
_journal_page_first 4371
_journal_paper_doi 10.1021/om900373p
_journal_volume 28
_journal_year 2009
_chemical_formula_moiety 'C46H84 N6 O Zn5 * 1.25 C5 H12'
_chemical_formula_sum 'C52.5 H103 N6 O Zn5'
_chemical_formula_weight 1161.26
_chemical_name_systematic
; 
 ? 
;
_space_group_IT_number 2
_symmetry_cell_setting triclinic
_symmetry_space_group_name_Hall '-P 1'
_symmetry_space_group_name_H-M 'P -1'
_atom_sites_solution_hydrogens geom
_atom_sites_solution_primary direct
_atom_sites_solution_secondary difmap
_audit_creation_method SHELXL-97
_cell_angle_alpha 94.978(4)
_cell_angle_beta 108.659(3)
_cell_angle_gamma 103.379(4)
_cell_formula_units_Z 2
_cell_length_a 12.8446(9)
_cell_length_b 13.7719(10)
_cell_length_c 19.7904(13)
_cell_measurement_reflns_used 9892
_cell_measurement_temperature 173(2)
_cell_measurement_theta_max 27.99
_cell_measurement_theta_min 2.36
_cell_volume 3177.3(4)
_computing_cell_refinement 'BRUKER AXS SMART APEX 2 Vers. 3.0-2009'
_computing_data_collection 'BRUKER AXS SMART APEX 2 Vers. 3.0-2009'
_computing_data_reduction 'BRUKER AXS SMART APEX 2 Vers. 3.0-2009'
_computing_molecular_graphics 'BRUKER AXS SHELXTL (c) 2008 / Vers. 2008/4'
_computing_publication_material 'BRUKER AXS SHELXTL (c) 2008 / Vers. 2008/4'
_computing_structure_refinement 'BRUKER AXS SHELXTL (c) 2008 / Vers. 2008/4'
_computing_structure_solution 'BRUKER AXS SMART APEX 2 Vers. 3.0-2009'
_diffrn_ambient_temperature 173(1)
_diffrn_detector_area_resol_mean 512
_diffrn_measured_fraction_theta_full 0.977
_diffrn_measured_fraction_theta_max 0.977
_diffrn_measurement_device_type
; 
 Siemens SMART three axis goniometer with APEX II area detector system
;
_diffrn_measurement_method
;
 Data collection strategy APEX 2 / COSMO
;
_diffrn_radiation_monochromator graphite
_diffrn_radiation_source 'fine-focus sealed tube'
_diffrn_radiation_type MoK\a
_diffrn_radiation_wavelength 0.71073
_diffrn_reflns_av_R_equivalents 0.0484
_diffrn_reflns_av_sigmaI/netI 0.0419
_diffrn_reflns_limit_h_max 16
_diffrn_reflns_limit_h_min -17
_diffrn_reflns_limit_k_max 18
_diffrn_reflns_limit_k_min -18
_diffrn_reflns_limit_l_max 26
_diffrn_reflns_limit_l_min -26
_diffrn_reflns_number 65125
_diffrn_reflns_theta_full 28.33
_diffrn_reflns_theta_max 28.33
_diffrn_reflns_theta_min 1.54
_exptl_absorpt_coefficient_mu 1.896
_exptl_absorpt_correction_T_max 0.79
_exptl_absorpt_correction_T_min 0.65
_exptl_absorpt_correction_type multi-scan
_exptl_absorpt_process_details
; 
 BRUKER AXS SMART APEX 2 Vers. 1.0-27
 R.H. Blessing, Acta Cryst. (1995) A51 33-38 
;
_exptl_crystal_colour colorless
_exptl_crystal_density_diffrn 1.214
_exptl_crystal_density_method 'not measured'
_exptl_crystal_description block
_exptl_crystal_F_000 1236
_exptl_crystal_size_max 0.32
_exptl_crystal_size_mid 0.26
_exptl_crystal_size_min 0.22
_refine_diff_density_max 0.859
_refine_diff_density_min -0.547
_refine_diff_density_rms 0.091
_refine_ls_extinction_coef 0.00125(19)
_refine_ls_extinction_expression Fc^*^=kFc[1+0.001xFc^2^\l^3^/sin(2\q)]^-1/4^
_refine_ls_extinction_method SHELXL
_refine_ls_goodness_of_fit_ref 1.011
_refine_ls_hydrogen_treatment
;
 Riding model on idealized geometrics 
 with the 1.2 fold (1.5 fold for methyl 
 groups) isotropic displacement 
 parameters of the equivalent Uij of the 
 corresponding carbon atom
;
_refine_ls_matrix_type full
_refine_ls_number_parameters 577
_refine_ls_number_reflns 15491
_refine_ls_number_restraints 0
_refine_ls_restrained_S_all 1.011
_refine_ls_R_factor_all 0.0623
_refine_ls_R_factor_gt 0.0408
_refine_ls_shift/su_max 0.006
_refine_ls_shift/su_mean 0.000
_refine_ls_structure_factor_coef Fsqd
_refine_ls_weighting_details 'calc w=1/[\s^2^(Fo^2^)+(0.0622P)^2^+2.7454P] where P=(Fo^2^+2Fc^2^)/3'
_refine_ls_weighting_scheme calc
_refine_ls_wR_factor_gt 0.1062
_refine_ls_wR_factor_ref 0.1204
_reflns_number_gt 11685
_reflns_number_total 15491
_reflns_threshold_expression >2sigma(I)
_cod_data_source_file om900373p_si_001.cif
_cod_data_source_block sarah_086
_cod_original_sg_symbol_H-M P-1
_cod_original_formula_sum 'C52.50 H103 N6 O Zn5'
_cod_database_code 4069706

loop_
_symmetry_equiv_pos_as_xyz
'x, y, z'
'-x, -y, -z'

loop_
_atom_site_label
_atom_site_type_symbol
_atom_site_fract_x
_atom_site_fract_y
_atom_site_fract_z
_atom_site_U_iso_or_equiv
_atom_site_adp_type
_atom_site_occupancy
_atom_site_symmetry_multiplicity
_atom_site_calc_flag
_atom_site_refinement_flags
Zn1 Zn 0.68967(3) 0.11064(3) 0.149946(17) 0.03092(9) Uani 1 1 d .
Zn2 Zn 0.90146(3) 0.12954(3) 0.104019(16) 0.02985(9) Uani 1 1 d .
Zn3 Zn 0.83733(3) 0.33482(2) 0.192603(16) 0.02962(9) Uani 1 1 d .
Zn4 Zn 0.95589(3) 0.08125(2) 0.379219(15) 0.02425(8) Uani 1 1 d .
Zn5 Zn 1.12073(3) 0.34615(3) 0.207707(19) 0.03491(9) Uani 1 1 d .
O1 O 0.78117(17) 0.21081(15) 0.10773(10) 0.0322(4) Uani 1 1 d .
N1 N 1.04394(19) 0.19734(17) 0.19986(11) 0.0272(5) Uani 1 1 d .
N2 N 1.00049(19) 0.32830(16) 0.25611(11) 0.0259(5) Uani 1 1 d .
N3 N 0.82172(19) 0.02336(16) 0.15810(11) 0.0251(4) Uani 1 1 d .
N4 N 0.88849(19) -0.01408(16) 0.28258(11) 0.0251(4) Uani 1 1 d .
N5 N 0.75418(19) 0.23101(16) 0.24934(11) 0.0247(4) Uani 1 1 d .
N6 N 0.83384(18) 0.15678(16) 0.35769(11) 0.0236(4) Uani 1 1 d .
C1 C 0.9830(2) 0.22152(19) 0.24426(12) 0.0224(5) Uani 1 1 d .
C1' C 0.5356(3) 0.0220(3) 0.1304(2) 0.0495(9) Uani 1 1 d .
H1'A H 0.5348 -0.0473 0.1184 0.074 Uiso 1 1 d R
H1'B H 0.5149 0.0302 0.1726 0.074 Uiso 1 1 d R
H1'C H 0.4818 0.0397 0.0905 0.074 Uiso 1 1 d R
C2 C 0.8710(2) 0.04190(18) 0.23201(13) 0.0216(5) Uani 1 1 d .
C2' C 0.9174(3) 0.1155(3) 0.00812(17) 0.0489(9) Uani 1 1 d .
H2'A H 0.9966 0.1264 0.0141 0.073 Uiso 1 1 d R
H2'B H 0.8752 0.0487 -0.0186 0.073 Uiso 1 1 d R
H2'C H 0.8881 0.1648 -0.0179 0.073 Uiso 1 1 d R
C3 C 0.8248(2) 0.18534(18) 0.29473(13) 0.0218(5) Uani 1 1 d .
C3' C 0.8065(3) 0.4613(3) 0.16112(19) 0.0493(9) Uani 1 1 d .
H3'A H 0.8724 0.5175 0.1858 0.074 Uiso 1 1 d R
H3'B H 0.7897 0.4554 0.1098 0.074 Uiso 1 1 d R
H3'C H 0.7423 0.4722 0.1724 0.074 Uiso 1 1 d R
C4 C 0.9058(2) 0.15345(18) 0.26229(12) 0.0216(5) Uani 1 1 d .
C4' C 1.0947(3) 0.0998(3) 0.46324(16) 0.0390(7) Uani 1 1 d .
H4'A H 1.0779 0.0577 0.4967 0.058 Uiso 1 1 d R
H4'B H 1.1522 0.0814 0.4478 0.058 Uiso 1 1 d R
H4'C H 1.1221 0.1696 0.4865 0.058 Uiso 1 1 d R
C5' C 1.2328(4) 0.4437(3) 0.1850(3) 0.0821(16) Uani 1 1 d .
H5'A H 1.2040 0.4478 0.1345 0.123 Uiso 1 1 d R
H5'B H 1.2483 0.5088 0.2135 0.123 Uiso 1 1 d R
H5'C H 1.3020 0.4231 0.1956 0.123 Uiso 1 1 d R
C6 C 0.7179(3) 0.2320(3) 0.03669(17) 0.0467(8) Uani 1 1 d .
H6A H 0.6652 0.2688 0.0421 0.070 Uiso 1 1 d R
H6B H 0.7708 0.2718 0.0180 0.070 Uiso 1 1 d R
H6C H 0.6766 0.1693 0.0037 0.070 Uiso 1 1 d R
C11 C 1.1090(2) 0.1208(2) 0.21779(14) 0.0280(6) Uani 1 1 d .
H11 H 1.0557 0.0560 0.2112 0.034 Uiso 1 1 d R
C12 C 1.1736(3) 0.1138(3) 0.16551(16) 0.0403(7) Uani 1 1 d .
H12A H 1.2252 0.1788 0.1702 0.048 Uiso 1 1 d R
H12B H 1.1202 0.0955 0.1167 0.048 Uiso 1 1 d R
C13 C 1.2410(3) 0.0352(3) 0.18093(19) 0.0521(9) Uani 1 1 d .
H13A H 1.2836 0.0349 0.1490 0.063 Uiso 1 1 d R
H13B H 1.1886 -0.0309 0.1714 0.063 Uiso 1 1 d R
C14 C 1.3234(3) 0.0569(3) 0.25915(19) 0.0473(8) Uani 1 1 d .
H14A H 1.3822 0.1187 0.2672 0.057 Uiso 1 1 d R
H14B H 1.3592 0.0030 0.2679 0.057 Uiso 1 1 d R
C15 C 1.2598(3) 0.0662(3) 0.31119(18) 0.0449(8) Uani 1 1 d .
H15A H 1.3135 0.0847 0.3599 0.054 Uiso 1 1 d R
H15B H 1.2076 0.0017 0.3072 0.054 Uiso 1 1 d R
C16 C 1.1933(3) 0.1456(2) 0.29541(15) 0.0353(6) Uani 1 1 d .
H16A H 1.1526 0.1483 0.3283 0.042 Uiso 1 1 d R
H16B H 1.2460 0.2111 0.3031 0.042 Uiso 1 1 d R
C21 C 1.0249(2) 0.3794(2) 0.33116(14) 0.0280(6) Uani 1 1 d .
H21 H 0.9581 0.3569 0.3438 0.034 Uiso 1 1 d R
C22 C 1.1253(3) 0.3563(2) 0.38715(15) 0.0379(7) Uani 1 1 d .
H22A H 1.1928 0.3784 0.3752 0.046 Uiso 1 1 d R
H22B H 1.1098 0.2844 0.3860 0.046 Uiso 1 1 d R
C23 C 1.1463(4) 0.4094(3) 0.46323(17) 0.0526(9) Uani 1 1 d .
H23A H 1.2109 0.3950 0.4972 0.063 Uiso 1 1 d R
H23B H 1.0808 0.3840 0.4766 0.063 Uiso 1 1 d R
C24 C 1.1688(4) 0.5237(3) 0.46616(19) 0.0581(11) Uani 1 1 d .
H24A H 1.2390 0.5501 0.4580 0.070 Uiso 1 1 d R
H24B H 1.1770 0.5555 0.5134 0.070 Uiso 1 1 d R
C25 C 1.0714(4) 0.5486(3) 0.40935(19) 0.0560(10) Uani 1 1 d .
H25A H 1.0897 0.6204 0.4100 0.067 Uiso 1 1 d R
H25B H 1.0031 0.5292 0.4208 0.067 Uiso 1 1 d R
C26 C 1.0497(3) 0.4936(2) 0.33355(17) 0.0420(8) Uani 1 1 d .
H26A H 0.9861 0.5085 0.2991 0.050 Uiso 1 1 d R
H26B H 1.1157 0.5172 0.3203 0.050 Uiso 1 1 d R
C31 C 0.7786(2) -0.0819(2) 0.11603(14) 0.0306(6) Uani 1 1 d .
H31 H 0.7375 -0.1244 0.1404 0.037 Uiso 1 1 d R
C32 C 0.6966(3) -0.0843(2) 0.03983(15) 0.0420(7) Uani 1 1 d .
H32A H 0.7362 -0.0420 0.0146 0.050 Uiso 1 1 d R
H32B H 0.6350 -0.0582 0.0432 0.050 Uiso 1 1 d R
C33 C 0.6480(4) -0.1935(3) -0.00249(19) 0.0576(10) Uani 1 1 d .
H33A H 0.5989 -0.1935 -0.0506 0.069 Uiso 1 1 d R
H33B H 0.6029 -0.2340 0.0207 0.069 Uiso 1 1 d R
C34 C 0.7433(4) -0.2401(3) -0.00653(19) 0.0590(10) Uani 1 1 d .
H34A H 0.7819 -0.2054 -0.0354 0.071 Uiso 1 1 d R
H34B H 0.7103 -0.3098 -0.0296 0.071 Uiso 1 1 d R
C35 C 0.8285(3) -0.2340(3) 0.06844(19) 0.0482(8) Uani 1 1 d .
H35A H 0.8907 -0.2584 0.0641 0.058 Uiso 1 1 d R
H35B H 0.7922 -0.2767 0.0950 0.058 Uiso 1 1 d R
C36 C 0.8751(3) -0.1249(2) 0.11007(15) 0.0349(6) Uani 1 1 d .
H36A H 0.9266 -0.1237 0.1577 0.042 Uiso 1 1 d R
H36B H 0.9171 -0.0833 0.0857 0.042 Uiso 1 1 d R
C41 C 0.8583(2) -0.12571(19) 0.27517(14) 0.0281(6) Uani 1 1 d .
H41 H 0.8348 -0.1546 0.2249 0.034 Uiso 1 1 d R
C42 C 0.7624(4) -0.1638(3) 0.3016(3) 0.0698(14) Uani 1 1 d .
H42A H 0.6951 -0.1478 0.2722 0.084 Uiso 1 1 d R
H42B H 0.7823 -0.1307 0.3505 0.084 Uiso 1 1 d R
C43 C 0.7362(5) -0.2805(3) 0.2985(4) 0.097(2) Uani 1 1 d .
H43A H 0.7050 -0.3145 0.2490 0.116 Uiso 1 1 d R
H43B H 0.6807 -0.3025 0.3210 0.116 Uiso 1 1 d R
C44 C 0.8477(6) -0.3081(3) 0.3390(2) 0.0898(19) Uani 1 1 d .
H44A H 0.8318 -0.3804 0.3346 0.108 Uiso 1 1 d R
H44B H 0.8737 -0.2799 0.3895 0.108 Uiso 1 1 d R
C45 C 0.9387(5) -0.2705(3) 0.3107(3) 0.0829(17) Uani 1 1 d .
H45A H 0.9151 -0.3011 0.2608 0.099 Uiso 1 1 d R
H45B H 1.0065 -0.2883 0.3372 0.099 Uiso 1 1 d R
C46 C 0.9640(4) -0.1556(3) 0.3172(3) 0.0724(14) Uani 1 1 d .
H46A H 0.9900 -0.1252 0.3673 0.087 Uiso 1 1 d R
H46B H 1.0238 -0.1309 0.2986 0.087 Uiso 1 1 d R
C51 C 0.6682(2) 0.2713(2) 0.27036(14) 0.0279(5) Uani 1 1 d .
H51 H 0.6310 0.2231 0.2934 0.033 Uiso 1 1 d R
C52 C 0.5790(3) 0.2866(2) 0.20263(16) 0.0373(7) Uani 1 1 d .
H52A H 0.5393 0.2224 0.1712 0.045 Uiso 1 1 d R
H52B H 0.6166 0.3300 0.1771 0.045 Uiso 1 1 d R
C53 C 0.4926(3) 0.3336(3) 0.2215(2) 0.0467(8) Uani 1 1 d .
H53A H 0.4488 0.2866 0.2419 0.056 Uiso 1 1 d R
H53B H 0.4409 0.3459 0.1780 0.056 Uiso 1 1 d R
C54 C 0.5509(3) 0.4320(3) 0.2751(2) 0.0543(10) Uani 1 1 d .
H54A H 0.4948 0.4569 0.2881 0.065 Uiso 1 1 d R
H54B H 0.5877 0.4817 0.2528 0.065 Uiso 1 1 d R
C55 C 0.6395(3) 0.4164(3) 0.34304(18) 0.0445(8) Uani 1 1 d .
H55A H 0.6018 0.3711 0.3676 0.053 Uiso 1 1 d R
H55B H 0.6781 0.4800 0.3753 0.053 Uiso 1 1 d R
C56 C 0.7267(2) 0.3719(2) 0.32309(15) 0.0310(6) Uani 1 1 d .
H56A H 0.7678 0.4192 0.3014 0.037 Uiso 1 1 d R
H56B H 0.7807 0.3613 0.3663 0.037 Uiso 1 1 d R
C61 C 0.7581(2) 0.1595(2) 0.39949(13) 0.0250(5) Uani 1 1 d .
H61 H 0.7298 0.2179 0.3929 0.030 Uiso 1 1 d R
C62 C 0.6572(2) 0.0647(2) 0.37332(16) 0.0345(6) Uani 1 1 d .
H62A H 0.6849 0.0055 0.3767 0.041 Uiso 1 1 d R
H62B H 0.6134 0.0622 0.3235 0.041 Uiso 1 1 d R
C63 C 0.5807(3) 0.0651(3) 0.41911(18) 0.0465(8) Uani 1 1 d .
H63A H 0.5193 0.0037 0.4031 0.056 Uiso 1 1 d R
H63B H 0.5481 0.1212 0.4126 0.056 Uiso 1 1 d R
C64 C 0.6493(3) 0.0730(3) 0.49910(18) 0.0475(8) Uani 1 1 d .
H64A H 0.6760 0.0138 0.5063 0.057 Uiso 1 1 d R
H64B H 0.6009 0.0763 0.5270 0.057 Uiso 1 1 d R
C65 C 0.7506(3) 0.1668(3) 0.52509(16) 0.0427(8) Uani 1 1 d .
H65A H 0.7949 0.1683 0.5747 0.051 Uiso 1 1 d R
H65B H 0.7236 0.2263 0.5227 0.051 Uiso 1 1 d R
C66 C 0.8258(2) 0.1674(2) 0.47937(14) 0.0325(6) Uani 1 1 d .
H66A H 0.8868 0.2291 0.4953 0.039 Uiso 1 1 d R
H66B H 0.8591 0.1117 0.4858 0.039 Uiso 1 1 d R
C71 C 0.5000 0.5000 0.0000 0.106(6) Uiso 0.50 2 d SP
C72 C 0.4695(13) 0.5416(12) 0.0221(9) 0.116(4) Uiso 0.50 1 d P
C73 C 0.4884(16) 0.5538(15) 0.0824(11) 0.145(6) Uiso 0.50 1 d P
C74 C 0.4506(16) 0.6096(15) 0.1066(10) 0.146(6) Uiso 0.50 1 d P
C81 C 0.964(2) 0.4405(16) 0.9862(14) 0.176(8) Uiso 0.50 1 d P
H81A H 1.0266 0.4986 1.0120 0.264 Uiso 0.50 1 d PR
H81B H 0.8935 0.4598 0.9741 0.264 Uiso 0.50 1 d PR
H81C H 0.9612 0.3892 1.0160 0.264 Uiso 0.50 1 d PR
C82 C 0.9652(17) 0.4203(15) 0.9381(11) 0.153(7) Uiso 0.50 1 d P
H82A H 1.0386 0.4068 0.9533 0.183 Uiso 0.50 1 d PR
H82B H 0.9723 0.4759 0.9123 0.183 Uiso 0.50 1 d PR
C83 C 0.882(2) 0.3232(19) 0.8748(13) 0.199(9) Uiso 0.50 1 d P
H83A H 0.8083 0.3349 0.8647 0.239 Uiso 0.50 1 d PR
H83B H 0.8812 0.2679 0.9012 0.239 Uiso 0.50 1 d PR
C84 C 0.8666(15) 0.2713(14) 0.8006(9) 0.138(5) Uiso 0.50 1 d P
H84A H 0.8900 0.2099 0.8003 0.166 Uiso 0.50 1 d PR
H84B H 0.9040 0.3184 0.7770 0.166 Uiso 0.50 1 d PR
C85 C 0.738(2) 0.253(2) 0.7646(14) 0.221(11) Uiso 0.50 1 d P
H85A H 0.7027 0.2210 0.7146 0.331 Uiso 0.50 1 d PR
H85B H 0.7080 0.2098 0.7937 0.331 Uiso 0.50 1 d PR
H85C H 0.7219 0.3169 0.7707 0.331 Uiso 0.50 1 d PR
C91 C 0.464(3) 0.405(2) 0.4772(16) 0.254(13) Uiso 0.50 1 d P
H91A H 0.4326 0.3993 0.4255 0.381 Uiso 0.50 1 d PR
H91B H 0.4266 0.4444 0.4992 0.381 Uiso 0.50 1 d PR
H91C H 0.5442 0.4381 0.4941 0.381 Uiso 0.50 1 d PR
C92 C 0.4437(19) 0.3144(18) 0.4891(13) 0.173(8) Uiso 0.50 1 d P
H92A H 0.4800 0.2747 0.4666 0.207 Uiso 0.50 1 d PR
H92B H 0.3633 0.2810 0.4717 0.207 Uiso 0.50 1 d PR
C93 C 0.474(3) 0.308(2) 0.5584(17) 0.227(12) Uiso 0.50 1 d P
H93A H 0.4429 0.3554 0.5791 0.273 Uiso 0.50 1 d PR
H93B H 0.5546 0.3391 0.5733 0.273 Uiso 0.50 1 d PR
C94 C 0.4856(18) 0.2455(17) 0.5952(12) 0.161(7) Uiso 0.50 1 d P
H94A H 0.4891 0.1892 0.5646 0.193 Uiso 0.50 1 d PR
H94B H 0.4106 0.2297 0.5983 0.193 Uiso 0.50 1 d PR
C95 C 0.5660(19) 0.2508(17) 0.6732(13) 0.190(8) Uiso 0.50 1 d P
H95C H 0.5497 0.1889 0.6915 0.284 Uiso 0.50 1 d PR
H95D H 0.6414 0.2646 0.6707 0.284 Uiso 0.50 1 d PR
H95A H 0.5619 0.3055 0.7049 0.284 Uiso 0.50 1 d PR

loop_
_atom_site_aniso_label
_atom_site_aniso_U_11
_atom_site_aniso_U_22
_atom_site_aniso_U_33
_atom_site_aniso_U_23
_atom_site_aniso_U_13
_atom_site_aniso_U_12
Zn1 0.02968(17) 0.03174(17) 0.02652(16) 0.00245(13) 0.00407(13) 0.00851(13)
Zn2 0.03718(19) 0.03400(18) 0.01882(14) 0.00431(12) 0.00915(13) 0.01167(14)
Zn3 0.03559(18) 0.02751(16) 0.02454(15) 0.00721(12) 0.00589(13) 0.01196(14)
Zn4 0.02782(16) 0.02557(15) 0.01962(14) 0.00487(11) 0.00635(12) 0.01029(12)
Zn5 0.03337(19) 0.03336(18) 0.04058(19) 0.01459(15) 0.01554(15) 0.00737(14)
O1 0.0389(11) 0.0352(11) 0.0210(9) 0.0068(8) 0.0047(8) 0.0149(9)
N1 0.0298(12) 0.0315(12) 0.0237(10) 0.0059(9) 0.0126(9) 0.0099(10)
N2 0.0319(12) 0.0208(10) 0.0240(10) 0.0039(8) 0.0085(9) 0.0068(9)
N3 0.0298(12) 0.0235(11) 0.0197(10) 0.0015(8) 0.0062(9) 0.0076(9)
N4 0.0306(12) 0.0215(10) 0.0215(10) 0.0037(8) 0.0066(9) 0.0078(9)
N5 0.0268(11) 0.0254(11) 0.0211(10) 0.0031(8) 0.0048(9) 0.0110(9)
N6 0.0253(11) 0.0261(11) 0.0226(10) 0.0061(8) 0.0104(9) 0.0097(9)
C1 0.0276(13) 0.0228(12) 0.0157(10) 0.0035(9) 0.0047(9) 0.0086(10)
C1' 0.0341(17) 0.0447(19) 0.061(2) -0.0029(16) 0.0107(16) 0.0071(15)
C2 0.0213(12) 0.0221(12) 0.0210(11) 0.0021(9) 0.0060(9) 0.0079(10)
C2' 0.069(2) 0.060(2) 0.0306(15) 0.0123(15) 0.0262(16) 0.0273(19)
C3 0.0225(12) 0.0190(11) 0.0200(11) -0.0009(9) 0.0045(9) 0.0041(9)
C3' 0.063(2) 0.0378(18) 0.0457(18) 0.0190(15) 0.0102(17) 0.0183(16)
C4 0.0258(12) 0.0204(11) 0.0176(10) 0.0027(9) 0.0059(9) 0.0073(10)
C4' 0.0380(17) 0.0458(18) 0.0276(14) 0.0085(13) 0.0022(12) 0.0135(14)
C5' 0.066(3) 0.056(3) 0.157(5) 0.047(3) 0.073(3) 0.023(2)
C6 0.049(2) 0.052(2) 0.0311(15) 0.0006(14) -0.0027(14) 0.0268(17)
C11 0.0280(14) 0.0297(14) 0.0291(13) 0.0036(11) 0.0117(11) 0.0113(11)
C12 0.0378(17) 0.057(2) 0.0327(15) 0.0058(14) 0.0180(13) 0.0191(15)
C13 0.046(2) 0.071(2) 0.0482(19) -0.0013(18) 0.0205(16) 0.0318(19)
C14 0.0366(17) 0.058(2) 0.053(2) 0.0054(17) 0.0167(15) 0.0228(16)
C15 0.0408(18) 0.056(2) 0.0423(17) 0.0121(15) 0.0110(14) 0.0246(16)
C16 0.0359(16) 0.0434(17) 0.0287(14) 0.0042(12) 0.0105(12) 0.0169(13)
C21 0.0324(14) 0.0234(13) 0.0254(12) 0.0011(10) 0.0070(11) 0.0081(11)
C22 0.0471(18) 0.0295(15) 0.0283(14) -0.0015(12) 0.0015(13) 0.0128(13)
C23 0.075(3) 0.0442(19) 0.0259(14) -0.0029(13) -0.0031(15) 0.0253(18)
C24 0.073(3) 0.0408(19) 0.0389(18) -0.0130(15) -0.0072(17) 0.0195(18)
C25 0.070(2) 0.0353(18) 0.0457(19) -0.0118(15) -0.0023(18) 0.0209(17)
C26 0.053(2) 0.0226(14) 0.0361(15) -0.0003(12) -0.0005(14) 0.0092(13)
C31 0.0373(15) 0.0278(14) 0.0205(12) -0.0006(10) 0.0047(11) 0.0067(12)
C32 0.0512(19) 0.0385(17) 0.0242(13) -0.0028(12) -0.0004(13) 0.0122(15)
C33 0.069(3) 0.049(2) 0.0325(16) -0.0103(15) -0.0030(16) 0.0091(18)
C34 0.089(3) 0.043(2) 0.0354(17) -0.0110(15) 0.0169(18) 0.013(2)
C35 0.068(2) 0.0349(17) 0.0451(18) -0.0025(14) 0.0240(17) 0.0173(16)
C36 0.0456(17) 0.0321(15) 0.0289(13) 0.0011(11) 0.0152(13) 0.0123(13)
C41 0.0386(15) 0.0201(12) 0.0241(12) 0.0041(10) 0.0091(11) 0.0077(11)
C42 0.090(3) 0.0297(18) 0.115(4) 0.010(2) 0.076(3) 0.0071(19)
C43 0.129(5) 0.0278(19) 0.163(6) 0.003(3) 0.111(5) 0.000(2)
C44 0.177(6) 0.039(2) 0.052(2) 0.0160(19) 0.031(3) 0.037(3)
C45 0.087(3) 0.0311(19) 0.099(4) 0.018(2) -0.012(3) 0.018(2)
C46 0.065(3) 0.0286(18) 0.092(3) 0.0101(19) -0.018(2) 0.0179(17)
C51 0.0275(14) 0.0296(13) 0.0262(12) 0.0047(11) 0.0051(11) 0.0136(11)
C52 0.0352(16) 0.0388(16) 0.0317(14) 0.0006(12) 0.0002(12) 0.0167(13)
C53 0.0352(17) 0.0487(19) 0.0522(19) 0.0055(16) 0.0016(15) 0.0249(15)
C54 0.052(2) 0.052(2) 0.056(2) 0.0011(17) 0.0030(17) 0.0345(18)
C55 0.0471(19) 0.0476(19) 0.0402(17) -0.0019(14) 0.0097(15) 0.0271(16)
C56 0.0323(15) 0.0314(14) 0.0284(13) 0.0013(11) 0.0070(11) 0.0140(12)
C61 0.0272(13) 0.0272(13) 0.0241(12) 0.0053(10) 0.0117(10) 0.0099(11)
C62 0.0304(15) 0.0366(15) 0.0337(14) 0.0020(12) 0.0139(12) 0.0014(12)
C63 0.0329(17) 0.057(2) 0.0462(18) 0.0061(16) 0.0189(14) 0.0000(15)
C64 0.048(2) 0.061(2) 0.0441(18) 0.0164(16) 0.0298(16) 0.0128(17)
C65 0.0413(17) 0.061(2) 0.0284(14) 0.0048(14) 0.0176(13) 0.0121(16)
C66 0.0325(15) 0.0414(16) 0.0255(13) 0.0051(12) 0.0129(11) 0.0102(12)

loop_
_atom_type_symbol
_atom_type_description
_atom_type_scat_dispersion_real
_atom_type_scat_dispersion_imag
_atom_type_scat_source
C C 0.0033 0.0016 'International Tables Vol C Tables 4.2.6.8 and 6.1.1.4'
H H 0.0000 0.0000 'International Tables Vol C Tables 4.2.6.8 and 6.1.1.4'
N N 0.0061 0.0033 'International Tables Vol C Tables 4.2.6.8 and 6.1.1.4'
Zn Zn 0.2839 1.4301 'International Tables Vol C Tables 4.2.6.8 and 6.1.1.4'
O O 0.0106 0.0060 'International Tables Vol C Tables 4.2.6.8 and 6.1.1.4'

loop_
_geom_angle_atom_site_label_1
_geom_angle_atom_site_label_2
_geom_angle_atom_site_label_3
_geom_angle
_geom_angle_site_symmetry_1
_geom_angle_site_symmetry_3
C1' Zn1 O1 142.61(13) . .
C1' Zn1 N5 114.31(12) . .
O1 Zn1 N5 86.60(8) . .
C1' Zn1 N3 112.86(12) . .
O1 Zn1 N3 86.59(8) . .
N5 Zn1 N3 108.48(8) . .
C1' Zn1 Zn2 141.83(11) . .
O1 Zn1 Zn2 42.87(6) . .
N5 Zn1 Zn2 103.11(6) . .
N3 Zn1 Zn2 43.90(6) . .
C1' Zn1 Zn3 143.92(11) . .
O1 Zn1 Zn3 42.04(5) . .
N5 Zn1 Zn3 44.74(6) . .
N3 Zn1 Zn3 102.72(6) . .
Zn2 Zn1 Zn3 70.704(12) . .
C2' Zn2 N1 121.69(13) . .
C2' Zn2 O1 111.76(12) . .
N1 Zn2 O1 103.87(8) . .
C2' Zn2 N3 132.32(13) . .
N1 Zn2 N3 92.77(8) . .
O1 Zn2 N3 87.17(8) . .
C2' Zn2 Zn1 131.94(12) . .
N1 Zn2 Zn1 105.11(6) . .
O1 Zn2 Zn1 40.24(6) . .
N3 Zn2 Zn1 47.11(6) . .
C3' Zn3 N2 122.60(13) . .
C3' Zn3 O1 114.14(12) . .
N2 Zn3 O1 104.01(8) . .
C3' Zn3 N5 129.97(13) . .
N2 Zn3 N5 92.32(8) . .
O1 Zn3 N5 86.15(8) . .
C3' Zn3 Zn1 132.28(11) . .
N2 Zn3 Zn1 104.59(6) . .
O1 Zn3 Zn1 39.96(6) . .
N5 Zn3 Zn1 46.36(5) . .
C4' Zn4 N4 132.59(12) . .
C4' Zn4 N6 131.57(12) . .
N4 Zn4 N6 95.78(9) . .
C4' Zn4 C4 135.26(11) . .
N4 Zn4 C4 60.47(8) . .
N6 Zn4 C4 60.60(8) . .
C5' Zn5 N1 146.32(16) . .
C5' Zn5 N2 144.66(16) . .
N1 Zn5 N2 69.02(9) . .
C5' Zn5 C1 176.8(2) . .
N1 Zn5 C1 34.57(8) . .
N2 Zn5 C1 34.73(8) . .
C6 O1 Zn1 116.0(2) . .
C6 O1 Zn3 113.78(17) . .
Zn1 O1 Zn3 98.01(8) . .
C6 O1 Zn2 113.62(17) . .
Zn1 O1 Zn2 96.88(8) . .
Zn3 O1 Zn2 116.41(9) . .
C1 N1 C11 119.1(2) . .
C1 N1 Zn5 91.15(15) . .
C11 N1 Zn5 122.89(17) . .
C1 N1 Zn2 97.80(15) . .
C11 N1 Zn2 106.80(16) . .
Zn5 N1 Zn2 116.13(11) . .
C1 N2 C21 117.5(2) . .
C1 N2 Zn5 90.31(15) . .
C21 N2 Zn5 122.74(17) . .
C1 N2 Zn3 99.28(15) . .
C21 N2 Zn3 107.48(16) . .
Zn5 N2 Zn3 116.46(10) . .
C2 N3 C31 121.4(2) . .
C2 N3 Zn2 115.01(16) . .
C31 N3 Zn2 112.21(16) . .
C2 N3 Zn1 97.43(15) . .
C31 N3 Zn1 116.26(16) . .
Zn2 N3 Zn1 88.98(8) . .
C2 N4 C41 129.1(2) . .
C2 N4 Zn4 107.12(16) . .
C41 N4 Zn4 123.62(16) . .
C3 N5 C51 121.8(2) . .
C3 N5 Zn3 114.47(17) . .
C51 N5 Zn3 110.80(16) . .
C3 N5 Zn1 97.82(15) . .
C51 N5 Zn1 117.81(15) . .
Zn3 N5 Zn1 88.90(8) . .
C3 N6 C61 128.1(2) . .
C3 N6 Zn4 106.93(16) . .
C61 N6 Zn4 123.97(16) . .
C4 C1 N1 125.4(2) . .
C4 C1 N2 125.1(2) . .
N1 C1 N2 108.7(2) . .
C4 C1 Zn5 178.39(19) . .
N1 C1 Zn5 54.29(13) . .
N2 C1 Zn5 54.96(12) . .
N4 C2 N3 135.4(2) . .
N4 C2 C4 112.8(2) . .
N3 C2 C4 111.7(2) . .
N6 C3 N5 135.1(2) . .
N6 C3 C4 112.6(2) . .
N5 C3 C4 112.0(2) . .
C1 C4 C2 121.8(2) . .
C1 C4 C3 122.0(2) . .
C2 C4 C3 113.8(2) . .
C1 C4 Zn4 123.49(17) . .
C2 C4 Zn4 79.65(14) . .
C3 C4 Zn4 79.83(13) . .
N1 C11 C16 112.9(2) . .
N1 C11 C12 109.0(2) . .
C16 C11 C12 109.3(2) . .
C13 C12 C11 111.2(3) . .
C14 C13 C12 112.0(3) . .
C15 C14 C13 110.3(3) . .
C14 C15 C16 111.5(3) . .
C11 C16 C15 111.2(2) . .
N2 C21 C26 109.3(2) . .
N2 C21 C22 113.0(2) . .
C26 C21 C22 109.2(2) . .
C21 C22 C23 111.1(3) . .
C24 C23 C22 110.5(3) . .
C25 C24 C23 110.8(3) . .
C24 C25 C26 111.4(3) . .
C21 C26 C25 110.8(3) . .
N3 C31 C36 112.2(2) . .
N3 C31 C32 110.2(2) . .
C36 C31 C32 109.1(2) . .
C31 C32 C33 110.3(3) . .
C34 C33 C32 111.4(3) . .
C35 C34 C33 111.2(3) . .
C34 C35 C36 111.1(3) . .
C31 C36 C35 111.1(3) . .
N4 C41 C42 111.1(2) . .
N4 C41 C46 108.3(2) . .
C42 C41 C46 111.1(3) . .
C41 C42 C43 111.0(3) . .
C44 C43 C42 109.5(4) . .
C45 C44 C43 112.4(4) . .
C44 C45 C46 109.3(5) . .
C41 C46 C45 110.9(3) . .
N5 C51 C52 109.5(2) . .
N5 C51 C56 110.4(2) . .
C52 C51 C56 109.8(2) . .
C51 C52 C53 111.7(3) . .
C54 C53 C52 111.8(3) . .
C53 C54 C55 110.8(3) . .
C54 C55 C56 110.5(3) . .
C51 C56 C55 111.2(2) . .
N6 C61 C66 109.1(2) . .
N6 C61 C62 110.4(2) . .
C66 C61 C62 110.5(2) . .
C61 C62 C63 110.4(2) . .
C64 C63 C62 110.7(3) . .
C65 C64 C63 110.7(3) . .
C64 C65 C66 111.1(3) . .
C65 C66 C61 111.4(2) . .
C72 C71 C72 179.998(7) 2_665 .
C72 C71 C73 148.0(12) 2_665 .
C72 C71 C73 32.0(12) . .
C72 C71 C73 32.0(12) 2_665 2_665
C72 C71 C73 148.0(12) . 2_665
C73 C71 C73 179.999(2) . 2_665
C71 C72 C73 122(2) . .
C71 C72 C72 0.001(3) . 2_665
C73 C72 C72 122(2) . 2_665
C71 C72 C74 153.3(16) . .
C73 C72 C74 31.0(13) . .
C72 C72 C74 153.3(16) 2_665 .
C72 C73 C74 119(2) . .
C72 C73 C71 25.6(10) . .
C74 C73 C71 144(2) . .
C73 C74 C72 30.4(13) . .
C82 C81 C81 107(3) . 2_767
C81 C82 C83 130(3) . .
C84 C83 C82 142(2) . .
C83 C84 C85 99.4(17) . .
C91 C92 C93 113(3) . .
C94 C93 C92 138(3) . .
C93 C94 C95 132(3) . .

loop_
_geom_bond_atom_site_label_1
_geom_bond_atom_site_label_2
_geom_bond_distance
_geom_bond_site_symmetry_2
Zn1 C1' 1.967(3) .
Zn1 O1 2.015(2) .
Zn1 N5 2.249(2) .
Zn1 N3 2.269(2) .
Zn1 Zn2 3.0967(5) .
Zn1 Zn3 3.1073(5) .
Zn2 C2' 1.971(3) .
Zn2 N1 2.121(2) .
Zn2 O1 2.122(2) .
Zn2 N3 2.148(2) .
Zn3 C3' 1.982(3) .
Zn3 N2 2.098(2) .
Zn3 O1 2.1012(19) .
Zn3 N5 2.187(2) .
Zn4 C4' 1.956(3) .
Zn4 N4 2.027(2) .
Zn4 N6 2.031(2) .
Zn4 C4 2.550(2) .
Zn5 C5' 1.924(4) .
Zn5 N1 2.027(2) .
Zn5 N2 2.043(2) .
Zn5 C1 2.496(3) .
O1 C6 1.474(3) .
N1 C1 1.416(3) .
N1 C11 1.490(4) .
N2 C1 1.422(3) .
N2 C21 1.489(3) .
N3 C2 1.369(3) .
N3 C31 1.492(3) .
N4 C2 1.310(3) .
N4 C41 1.478(3) .
N5 C3 1.366(3) .
N5 C51 1.496(3) .
N6 C3 1.317(3) .
N6 C61 1.469(3) .
C1 C4 1.358(4) .
C2 C4 1.507(3) .
C3 C4 1.509(3) .
C11 C16 1.524(4) .
C11 C12 1.529(4) .
C12 C13 1.528(5) .
C13 C14 1.527(5) .
C14 C15 1.520(5) .
C15 C16 1.531(4) .
C21 C26 1.524(4) .
C21 C22 1.526(4) .
C22 C23 1.527(4) .
C23 C24 1.526(5) .
C24 C25 1.521(5) .
C25 C26 1.530(5) .
C31 C36 1.523(4) .
C31 C32 1.531(4) .
C32 C33 1.538(5) .
C33 C34 1.528(6) .
C34 C35 1.518(5) .
C35 C36 1.533(4) .
C41 C42 1.492(5) .
C41 C46 1.516(5) .
C42 C43 1.556(5) .
C43 C44 1.551(8) .
C44 C45 1.463(8) .
C45 C46 1.525(5) .
C51 C52 1.527(4) .
C51 C56 1.530(4) .
C52 C53 1.531(4) .
C53 C54 1.515(5) .
C54 C55 1.528(5) .
C55 C56 1.531(4) .
C61 C66 1.521(4) .
C61 C62 1.524(4) .
C62 C63 1.535(4) .
C63 C64 1.526(5) .
C64 C65 1.517(5) .
C65 C66 1.520(4) .
C71 C72 0.919(16) 2_665
C71 C72 0.919(16) .
C71 C73 1.80(2) .
C71 C73 1.80(2) 2_665
C72 C73 1.13(2) .
C72 C72 1.84(3) 2_665
C72 C74 1.96(2) .
C73 C74 1.15(2) .
C81 C82 0.98(3) .
C81 C81 1.63(4) 2_767
C82 C83 1.64(3) .
C83 C84 1.51(2) .
C84 C85 1.53(3) .
C91 C92 1.27(3) .
C92 C93 1.32(3) .
C93 C94 1.18(3) .
C94 C95 1.54(3) .
